data_1515153
loop_
_publ_author_name
'Fallon, Thomas'
'Willis, Anthony C.'
'Rae, A. David'
'Paddon-Row, Michael N.'
'Sherburn, Michael S.'

_publ_section_title
;
 \b-Oligofurans
;
_journal_issue 6
_journal_name_full 'Chemical Science'
_journal_page_first 2133
_journal_paper_doi 10.1039/c2sc20130e
_journal_volume 3
_journal_year 2012
_chemical_absolute_configuration ad
_chemical_compound_source local
_chemical_formula_moiety 'C20 H10 Br2 O5'
_chemical_formula_sum 'C20 H10 Br2 O5'
_chemical_formula_weight 490.10
_space_group_IT_number 9
_symmetry_cell_setting monoclinic
_symmetry_space_group_name_Hall 'C -2yc'
_symmetry_space_group_name_H-M 'C 1 c 1'
_atom_sites_solution_hydrogens geom
_atom_sites_solution_primary direct
_audit_creation_date 09-11-06
_audit_creation_method CRYSTALS_ver_12.87
_audit_update_record
;
2009-11-12 - Report on C20 H10 Br2 O5
by Anthony C. Willis
for Thomas Fallon and Mick Sherburn
2009-11-12 - passes checkcif tests with minor warnings
;
_cell_angle_alpha 90
_cell_angle_beta 101.243(5)
_cell_angle_gamma 90
_cell_formula_units_Z 4
_cell_length_a 8.1262(11)
_cell_length_b 15.991(2)
_cell_length_c 13.825(2)
_cell_measurement_reflns_used 19338
_cell_measurement_temperature 200
_cell_measurement_theta_max 25
_cell_measurement_theta_min 2.6
_cell_volume 1762.0(4)
_computing_cell_refinement 'DENZO/SCALEPACK (Otwinowski & Minor, 1997)'
_computing_data_collection 'COLLECT (Nonius, 2001).'
_computing_data_reduction 'DENZO/SCALEPACK (Otwinowski & Minor, 1997)'
_computing_molecular_graphics
;
ORTEP-II (Johnson 1976) in teXsan (MSC, 1992-1997)
;
_computing_publication_material 'CRYSTALS (Betteridge et al., 2003)'
_computing_structure_refinement 'CRYSTALS (Betteridge et al., 2003)'
_computing_structure_solution 'SIR92 (Altomare et al., 1994)'
_diffrn_ambient_temperature 200
_diffrn_measured_fraction_theta_full 0.998
_diffrn_measured_fraction_theta_max 0.998
_diffrn_measurement_device 'Nonius KappaCCD'
_diffrn_measurement_device_type Area
_diffrn_measurement_method ' \f and \w scans with CCD '
_diffrn_radiation_monochromator graphite
_diffrn_radiation_type 'Mo K\a'
_diffrn_radiation_wavelength 0.71073
_diffrn_reflns_av_R_equivalents 0.096
_diffrn_reflns_limit_h_max 9
_diffrn_reflns_limit_h_min -9
_diffrn_reflns_limit_k_max 18
_diffrn_reflns_limit_k_min -18
_diffrn_reflns_limit_l_max 16
_diffrn_reflns_limit_l_min -16
_diffrn_reflns_number 10901
_diffrn_reflns_theta_full 25.047
_diffrn_reflns_theta_max 25.047
_diffrn_reflns_theta_min 2.547
_diffrn_standards_number 0
_exptl_absorpt_coefficient_mu 4.631
_exptl_absorpt_correction_T_max 0.872
_exptl_absorpt_correction_T_min 0.436
_exptl_absorpt_correction_type integration
_exptl_absorpt_process_details
;
via Gaussian method (Coppens, 1970) implemented in maXus (2000)
;
_exptl_crystal_colour colourless
_exptl_crystal_density_diffrn 1.847
_exptl_crystal_density_method 'not measured'
_exptl_crystal_description plate
_exptl_crystal_F_000 960
_exptl_crystal_size_max 0.250
_exptl_crystal_size_mid 0.140
_exptl_crystal_size_min 0.030
_refine_diff_density_max 1.03
_refine_diff_density_min -0.94
_refine_ls_abs_structure_details 'Flack (1983), 1461 Friedel-pairs'
_refine_ls_abs_structure_Flack 0.206(19)
_refine_ls_extinction_method None
_refine_ls_goodness_of_fit_ref 1.0073
_refine_ls_hydrogen_treatment constr
_refine_ls_matrix_type full
_refine_ls_number_parameters 245
_refine_ls_number_reflns 3030
_refine_ls_number_restraints 2
_refine_ls_R_factor_all 0.0890
_refine_ls_R_factor_gt 0.0576
_refine_ls_shift/su_max 0.0003437
_refine_ls_shift/su_mean 3.4989586
_refine_ls_structure_factor_coef Fsqd
_refine_ls_weighting_details
;
Method= Modified Sheldrick
w=1/[\s^2^(F^2^) + ( 0.05P)^2^ +12.44P]
,where P=(max(Fo^2^,0) + 2Fc^2^)/3
;
_refine_ls_weighting_scheme calc
_refine_ls_wR_factor_all 0.1237
_refine_ls_wR_factor_gt 0.1094
_refine_ls_wR_factor_ref 0.1237
_reflns_limit_h_max 9
_reflns_limit_h_min -9
_reflns_limit_k_max 18
_reflns_limit_k_min 0
_reflns_limit_l_max 16
_reflns_limit_l_min -16
_reflns_number_gt 2175
_reflns_number_total 3030
_reflns_threshold_expression I>2.0\s(I)
_oxford_diffrn_Wilson_B_factor 3.77
_oxford_diffrn_Wilson_scale 52.27
_oxford_refine_ls_r_factor_ref 0.0890
_oxford_refine_ls_scale 0.15139(11)
_oxford_reflns_number_all 3030
_oxford_reflns_threshold_expression_ref I>-10.0\s(I)
_oxford_structure_analysis_title '11061620 she0935'
_cod_data_source_file c2sc20130e.txt
_cod_data_source_block she0935
_cod_depositor_comments
;
The following automatic conversions were performed:

'_symmetry_cell_setting' value 'Monoclinic' changed to 'monoclinic'
according to
/usr/data/users/saulius/automatic-downloads/retrospective/RSC/lib/dictionaries/cif_core.dic
dictionary named 'cif_core.dic' version 2.4.2 from 2011-04-26.

Automatic conversion script
Id: cif_fix_values 2281 2013-09-26 08:29:07Z andrius 
;
_cod_original_cell_volume 1761.9(4)
_cod_original_sg_symbol_H-M 'C 1 c 1 '
_cod_database_code 1515153

loop_
_symmetry_equiv_pos_as_xyz
x,y,z
x+1/2,y+1/2,z
x,-y,z+1/2
x+1/2,-y+1/2,z+1/2

loop_
_atom_site_label
_atom_site_type_symbol
_atom_site_fract_x
_atom_site_fract_y
_atom_site_fract_z
_atom_site_U_iso_or_equiv
_atom_site_occupancy
_atom_site_adp_type
_atom_site_refinement_flags_posn
Br1 Br 0.9955(2) 0.38150(7) 0.73400(13) 0.0570 1.0000 Uani .
Br2 Br 0.5861(2) 0.30251(7) 0.85867(13) 0.0609 1.0000 Uani .
C11 C 0.9551(11) 0.4289(7) 0.6086(7) 0.0502 1.0000 Uani .
C12 C 1.0144(12) 0.5046(6) 0.5845(8) 0.0481 1.0000 Uani .
O13 O 0.9582(9) 0.5184(4) 0.4857(6) 0.0568 1.0000 Uani .
C14 C 0.8686(11) 0.4506(6) 0.4474(8) 0.0469 1.0000 Uani .
C15 C 0.8618(11) 0.3921(6) 0.5206(7) 0.0382 1.0000 Uani .
C21 C 0.7706(11) 0.3134(5) 0.5097(7) 0.0347 1.0000 Uani .
C22 C 0.8311(11) 0.2389(6) 0.5457(7) 0.0465 1.0000 Uani .
O23 O 0.7140(8) 0.1772(4) 0.5201(5) 0.0472 1.0000 Uani .
C24 C 0.5792(13) 0.2131(6) 0.4646(7) 0.0454 1.0000 Uani .
C25 C 0.6048(11) 0.2970(5) 0.4555(7) 0.0347 1.0000 Uani .
C31 C 0.4797(10) 0.3577(5) 0.4067(7) 0.0307 1.0000 Uani .
C32 C 0.3854(12) 0.3543(6) 0.3154(7) 0.0451 1.0000 Uani .
O33 O 0.2754(9) 0.4202(5) 0.2994(5) 0.0610 1.0000 Uani .
C34 C 0.3058(12) 0.4652(7) 0.3826(8) 0.0514 1.0000 Uani .
C35 C 0.4270(11) 0.4333(6) 0.4515(6) 0.0353 1.0000 Uani .
C41 C 0.4873(11) 0.4644(6) 0.5515(7) 0.0424 1.0000 Uani .
C42 C 0.5653(13) 0.5399(6) 0.5760(8) 0.0486 1.0000 Uani .
O43 O 0.6071(10) 0.5481(4) 0.6758(5) 0.0587 1.0000 Uani .
C44 C 0.5531(12) 0.4767(6) 0.7148(8) 0.0497 1.0000 Uani .
C45 C 0.4809(11) 0.4244(5) 0.6446(7) 0.0352 1.0000 Uani .
C51 C 0.4067(11) 0.3409(6) 0.6562(7) 0.0419 1.0000 Uani .
C52 C 0.2947(12) 0.3007(7) 0.5893(7) 0.0474 1.0000 Uani .
O53 O 0.2535(9) 0.2252(5) 0.6215(6) 0.0592 1.0000 Uani .
C54 C 0.3453(14) 0.2169(6) 0.7153(8) 0.0560 1.0000 Uani .
C55 C 0.4442(12) 0.2855(5) 0.7387(7) 0.0423 1.0000 Uani .
H121 H 1.0831 0.5415 0.6288 0.0577 1.0000 Uiso R
H141 H 0.8176 0.4440 0.3800 0.0563 1.0000 Uiso R
H221 H 0.9404 0.2303 0.5837 0.0558 1.0000 Uiso R
H241 H 0.4796 0.1843 0.4355 0.0545 1.0000 Uiso R
H321 H 0.3937 0.3120 0.2684 0.0541 1.0000 Uiso R
H341 H 0.2467 0.5150 0.3915 0.0618 1.0000 Uiso R
H421 H 0.5868 0.5805 0.5298 0.0583 1.0000 Uiso R
H441 H 0.5657 0.4659 0.7835 0.0597 1.0000 Uiso R
H521 H 0.2489 0.3226 0.5259 0.0568 1.0000 Uiso R
H541 H 0.3406 0.1705 0.7575 0.0672 1.0000 Uiso R

loop_
_atom_site_aniso_label
_atom_site_aniso_U_11
_atom_site_aniso_U_22
_atom_site_aniso_U_33
_atom_site_aniso_U_23
_atom_site_aniso_U_13
_atom_site_aniso_U_12
Br1 0.0649(7) 0.0564(7) 0.0465(6) 0.0021(6) 0.0025(5) -0.0120(6)
Br2 0.0632(7) 0.0659(8) 0.0484(7) 0.0080(6) -0.0017(5) 0.0078(7)
C11 0.026(5) 0.084(9) 0.042(6) -0.013(6) 0.009(5) 0.001(5)
C12 0.045(6) 0.032(6) 0.064(8) -0.002(5) 0.005(5) -0.024(5)
O13 0.063(5) 0.035(4) 0.067(5) 0.016(4) -0.003(4) -0.010(4)
C14 0.029(5) 0.040(6) 0.071(8) -0.020(6) 0.008(5) -0.017(5)
C15 0.041(6) 0.026(5) 0.053(7) 0.004(5) 0.021(5) -0.001(4)
C21 0.038(5) 0.019(5) 0.050(6) 0.000(4) 0.014(5) 0.005(4)
C22 0.030(5) 0.049(7) 0.059(7) -0.004(5) 0.004(5) 0.000(5)
O23 0.044(4) 0.030(4) 0.069(5) 0.010(4) 0.014(4) 0.000(3)
C24 0.045(6) 0.037(6) 0.051(7) 0.001(5) 0.001(5) -0.007(5)
C25 0.033(5) 0.030(5) 0.044(6) -0.001(5) 0.013(4) 0.002(4)
C31 0.031(5) 0.025(5) 0.037(5) 0.002(4) 0.007(4) -0.003(4)
C32 0.056(6) 0.042(6) 0.034(6) -0.007(5) 0.003(5) 0.000(5)
O33 0.060(5) 0.064(5) 0.050(5) 0.012(4) -0.011(4) 0.005(4)
C34 0.044(6) 0.048(7) 0.063(8) -0.004(6) 0.012(6) 0.001(5)
C35 0.039(6) 0.034(6) 0.033(5) 0.012(4) 0.006(5) 0.007(4)
C41 0.038(6) 0.030(6) 0.060(7) 0.004(5) 0.012(5) 0.011(4)
C42 0.070(7) 0.021(5) 0.061(7) 0.009(5) 0.029(6) -0.003(5)
O43 0.082(5) 0.033(4) 0.063(5) -0.007(4) 0.020(5) -0.018(4)
C44 0.055(7) 0.043(7) 0.051(7) -0.004(5) 0.011(5) -0.014(5)
C45 0.037(5) 0.024(5) 0.045(6) 0.000(5) 0.008(5) 0.003(4)
C51 0.030(5) 0.043(6) 0.050(6) -0.006(5) 0.001(5) -0.008(5)
C52 0.053(7) 0.044(7) 0.043(6) 0.004(5) 0.004(5) -0.004(6)
O53 0.059(5) 0.038(4) 0.078(6) 0.012(4) 0.007(4) -0.010(4)
C54 0.067(7) 0.043(7) 0.055(7) 0.015(6) 0.005(6) -0.001(6)
C55 0.050(6) 0.032(6) 0.043(6) 0.003(5) 0.004(5) -0.001(5)

loop_
_atom_type_symbol
_atom_type_scat_dispersion_real
_atom_type_scat_dispersion_imag
_atom_type_scat_Cromer_Mann_a1
_atom_type_scat_Cromer_Mann_b1
_atom_type_scat_Cromer_Mann_a2
_atom_type_scat_Cromer_Mann_b2
_atom_type_scat_Cromer_Mann_a3
_atom_type_scat_Cromer_Mann_b3
_atom_type_scat_Cromer_Mann_a4
_atom_type_scat_Cromer_Mann_b4
_atom_type_scat_Cromer_Mann_c
_atom_type_scat_source
C 0.0033 0.0016 2.3100 20.8439 1.0200 10.2075 1.5886 0.5687 0.8650 51.6512 0.2156 'International Tables Vol C 4.2.6.8 and 6.1.1.4'
H 0.0000 0.0000 0.4930 10.5109 0.3229 26.1257 0.1402 3.1424 0.0408 57.7998 0.0030 'International Tables Vol C 4.2.6.8 and 6.1.1.4'
Br -0.2901 2.4595 17.1789 2.1723 5.2358 16.5796 5.6377 0.2609 3.9851 41.4328 2.9557 'International Tables Vol C 4.2.6.8 and 6.1.1.4'
O 0.0106 0.0060 3.0485 13.2771 2.2868 5.7011 1.5463 0.3239 0.8670 32.9089 0.2508 'International Tables Vol C 4.2.6.8 and 6.1.1.4'

loop_
_exptl_crystal_face_index_h
_exptl_crystal_face_index_k
_exptl_crystal_face_index_l
_exptl_crystal_face_perp_dist
1 0 0 0.150
-1 0 0 0.100
0 1 0 0.020
0 -1 0 0.120
1 -3 0 0.081
0 0 1 0.010
0 0 -1 0.020

loop_
_geom_angle_atom_site_label_1
_geom_angle_atom_site_label_2
_geom_angle_atom_site_label_3
_geom_angle
_geom_angle_publ_flag
Br1 C11 C12 125.5(8) yes
Br1 C11 C15 126.4(8) yes
C12 C11 C15 108.1(9) yes
C11 C12 O13 108.7(8) yes
C11 C12 H121 125.6 no
O13 C12 H121 125.6 no
C12 O13 C14 108.0(8) yes
O13 C14 C15 110.5(9) yes
O13 C14 H141 124.8 no
C15 C14 H141 124.8 no
C11 C15 C14 104.7(8) yes
C11 C15 C21 128.3(9) yes
C14 C15 C21 126.9(9) yes
C15 C21 C22 125.8(9) yes
C15 C21 C25 128.5(8) yes
C22 C21 C25 105.6(8) yes
C21 C22 O23 110.9(8) yes
C21 C22 H221 124.6 no
O23 C22 H221 124.6 no
C22 O23 C24 106.8(7) yes
O23 C24 C25 110.6(9) yes
O23 C24 H241 124.7 no
C25 C24 H241 124.7 no
C21 C25 C24 106.1(8) yes
C21 C25 C31 127.9(8) yes
C24 C25 C31 125.8(8) yes
C25 C31 C32 128.4(9) yes
C25 C31 C35 125.8(8) yes
C32 C31 C35 105.7(8) yes
C31 C32 O33 110.8(8) yes
C31 C32 H321 124.6 no
O33 C32 H321 124.6 no
C32 O33 C34 105.6(8) yes
O33 C34 C35 113.3(9) yes
O33 C34 H341 123.4 no
C35 C34 H341 123.4 no
C31 C35 C34 104.5(8) yes
C31 C35 C41 127.7(8) yes
C34 C35 C41 127.7(9) yes
C35 C41 C42 125.8(9) yes
C35 C41 C45 128.9(8) yes
C42 C41 C45 105.3(9) yes
C41 C42 O43 110.2(9) yes
C41 C42 H421 124.9 no
O43 C42 H421 124.9 no
C42 O43 C44 106.4(7) yes
O43 C44 C45 111.5(9) yes
O43 C44 H441 124.3 no
C45 C44 H441 124.2 no
C41 C45 C44 106.6(8) yes
C41 C45 C51 125.3(8) yes
C44 C45 C51 128.1(9) yes
C45 C51 C52 126.6(9) yes
C45 C51 C55 127.9(8) yes
C52 C51 C55 105.4(9) yes
C51 C52 O53 112.5(9) yes
C51 C52 H521 123.8 no
O53 C52 H521 123.8 no
C52 O53 C54 105.9(8) yes
O53 C54 C55 109.6(9) yes
O53 C54 H541 125.2 no
C55 C54 H541 125.2 no
Br2 C55 C51 128.6(7) yes
Br2 C55 C54 124.7(8) yes
C51 C55 C54 106.5(9) yes

loop_
_geom_bond_atom_site_label_1
_geom_bond_atom_site_label_2
_geom_bond_distance
_geom_bond_publ_flag
Br1 C11 1.861(11) yes
Br2 C55 1.846(10) yes
C11 C12 1.368(14) yes
C11 C15 1.430(14) yes
C12 O13 1.370(13) yes
C12 H121 0.950 no
O13 C14 1.355(11) yes
C14 C15 1.386(13) yes
C14 H141 0.950 no
C15 C21 1.453(12) yes
C21 C22 1.347(13) yes
C21 C25 1.432(12) yes
C22 O23 1.368(11) yes
C22 H221 0.950 no
O23 C24 1.338(11) yes
C24 C25 1.366(12) yes
C24 H241 0.950 no
C25 C31 1.471(12) yes
C31 C32 1.344(12) yes
C31 C35 1.461(12) yes
C32 O33 1.372(12) yes
C32 H321 0.950 no
O33 C34 1.339(12) yes
C34 C35 1.332(13) yes
C34 H341 0.950 no
C35 C41 1.461(13) yes
C41 C42 1.375(13) yes
C41 C45 1.447(12) yes
C42 O43 1.362(12) yes
C42 H421 0.950 no
O43 C44 1.372(12) yes
C44 C45 1.327(13) yes
C44 H441 0.950 no
C45 C51 1.487(13) yes
C51 C52 1.330(13) yes
C51 C55 1.429(13) yes
C52 O53 1.351(12) yes
C52 H521 0.950 no
O53 C54 1.370(12) yes
C54 C55 1.361(13) yes
C54 H541 0.950 no

loop_
_geom_contact_atom_site_label_1
_geom_contact_atom_site_label_2
_geom_contact_distance
_geom_contact_site_symmetry_2
_geom_contact_publ_flag
Br1 C24 3.47(1) 4 no
O13 O23 3.257(9) 2 no
O13 C24 3.30(1) 2 no
O13 C34 3.51(1) 1_655 no
O23 C12 3.41(1) 2_445 no
O23 C42 3.56(1) 2_545 no
O33 C44 3.19(1) 3_564 no
O33 O43 3.50(1) 3_564 no
O33 C12 3.51(1) 3_464 no
O43 O53 3.22(1) 2 no
O43 C32 3.28(1) 3_565 no
O43 C54 3.30(1) 2 no
O53 C42 3.34(1) 2_445 no
O53 C22 3.39(1) 1_455 no
C11 C52 3.49(1) 1_655 no
C32 C44 3.44(1) 3_564 no
C34 C44 3.48(2) 3_564 no

loop_
_geom_torsion_atom_site_label_1
_geom_torsion_atom_site_label_2
_geom_torsion_atom_site_label_3
_geom_torsion_atom_site_label_4
_geom_torsion
_geom_torsion_publ_flag
Br1 C11 C12 O13 -179.8(7) no
Br1 C11 C15 C14 -179.4(7) no
Br1 C11 C15 C21 4(2) no
Br2 C55 C51 C45 4(2) no
Br2 C55 C51 C52 -178.3(8) no
Br2 C55 C54 O53 178.7(7) no
O13 C12 C11 C15 2(1) no
O13 C14 C15 C11 -0(1) no
O13 C14 C15 C21 176.6(9) no
O23 C22 C21 C15 -178.5(9) no
O23 C22 C21 C25 -1(1) no
O23 C24 C25 C21 0(1) no
O23 C24 C25 C31 -174.8(9) no
O33 C32 C31 C25 175.9(9) no
O33 C32 C31 C35 -1(1) no
O33 C34 C35 C31 -1(1) no
O33 C34 C35 C41 -177.5(9) no
O43 C42 C41 C35 -179.0(9) no
O43 C42 C41 C45 0(1) no
O43 C44 C45 C41 -0(1) no
O43 C44 C45 C51 179.9(9) no
O53 C52 C51 C45 179.1(9) no
O53 C52 C51 C55 1(1) no
O53 C54 C55 C51 2(1) no
C11 C12 O13 C14 -2(1) no
C11 C15 C21 C22 -50(2) no
C11 C15 C21 C25 134(1) no
C12 O13 C14 C15 1(1) no
C12 C11 C15 C14 -1(1) no
C12 C11 C15 C21 -178(1) no
C14 C15 C21 C22 134(1) no
C14 C15 C21 C25 -42(2) no
C15 C21 C25 C24 177(1) no
C15 C21 C25 C31 -7(2) no
C21 C22 O23 C24 2(1) no
C21 C25 C31 C32 133(1) no
C21 C25 C31 C35 -50(2) no
C22 O23 C24 C25 -1(1) no
C22 C21 C25 C24 1(1) no
C22 C21 C25 C31 176(1) no
C24 C25 C31 C32 -53(2) no
C24 C25 C31 C35 124(1) no
C25 C31 C35 C34 -176.2(9) no
C25 C31 C35 C41 1(2) no
C31 C32 O33 C34 1(1) no
C31 C35 C41 C42 119(1) no
C31 C35 C41 C45 -60(2) no
C32 O33 C34 C35 -0(1) no
C32 C31 C35 C34 1(1) no
C32 C31 C35 C41 178(1) no
C34 C35 C41 C42 -64(2) no
C34 C35 C41 C45 116(1) no
C35 C41 C45 C44 179.3(9) no
C35 C41 C45 C51 -1(2) no
C41 C42 O43 C44 -1(1) no
C41 C45 C51 C52 -21(2) no
C41 C45 C51 C55 156(1) no
C42 O43 C44 C45 0(1) no
C42 C41 C45 C44 -0(1) no
C42 C41 C45 C51 179.8(9) no
C44 C45 C51 C52 159(1) no
C44 C45 C51 C55 -24(2) no
C45 C51 C55 C54 -180(1) no
C51 C52 O53 C54 0(1) no
C52 O53 C54 C55 -2(1) no
C52 C51 C55 C54 -2(1) no
